data_7203863
loop_
_publ_author_name
'Kinbara, Kazushi'
'Kobayashi, Yuka'
'Saigo, Kazuhiko'

_publ_section_title
;
 Chiral discrimination of 2-arylalkanoic acids by
 (1S,2R)-1-aminoindan-2-ol through the formation of a consistent
 columnar supramolecular hydrogen-bond network&#x200A;&#x2020;
;
_journal_issue 1
_journal_name_full 'Journal of the Chemical Society, Perkin Transactions 2'
_journal_page_first 111
_journal_paper_doi 10.1039/a905566e
_journal_year 2000
_chemical_compound_source 'Saigo laboratory'
_chemical_formula_moiety 'C18 H21 N1 O3       '
_chemical_formula_weight 299.00
_space_group_IT_number 4
_symmetry_cell_setting monoclinic
_symmetry_space_group_name_Hall 'P 2yb'
_symmetry_space_group_name_H-M 'P 1 21 1'
_atom_type_scat_source 'International Tables (1974)'
_cell_angle_alpha 90.000000(0)
_cell_angle_beta 102.69(3)
_cell_angle_gamma 90.000000(0)
_cell_formula_units_Z 2
_cell_length_a 12.121(4)
_cell_length_b 6.319(2)
_cell_length_c 10.882(4)
_cell_measurement_reflns_used 20
_cell_measurement_temperature 293
_cell_measurement_theta_max 30
_cell_measurement_theta_min 1.5
_cell_volume 813.1(5)
_computing_cell_refinement 'MXC(MAC Science)'
_computing_data_collection 'MXC(MAC Science)'
_computing_data_reduction Crystan
_computing_molecular_graphics Crystan
_computing_publication_material Crystan
_computing_structure_refinement Crystan
_computing_structure_solution Crystan
_diffrn_measurement_device 'Mac Science MXC18'
_diffrn_measurement_method theta/2theta
_diffrn_orient_matrix_type standard
_diffrn_orient_matrix_UB_11 0.04684
_diffrn_orient_matrix_UB_12 0.04290
_diffrn_orient_matrix_UB_13 -0.06086
_diffrn_orient_matrix_UB_21 -0.07038
_diffrn_orient_matrix_UB_22 0.02449
_diffrn_orient_matrix_UB_23 -0.06612
_diffrn_orient_matrix_UB_31 -0.00190
_diffrn_orient_matrix_UB_32 0.15038
_diffrn_orient_matrix_UB_33 0.02831
_diffrn_radiation_type 'Cu K-alpha'
_diffrn_radiation_wavelength 1.54178
_diffrn_reflns_av_R_equivalents 0.022
_diffrn_reflns_limit_h_max 13
_diffrn_reflns_limit_h_min -14
_diffrn_reflns_limit_k_max 7
_diffrn_reflns_limit_k_min 0
_diffrn_reflns_limit_l_max 12
_diffrn_reflns_limit_l_min 0
_diffrn_reflns_number 1627
_diffrn_reflns_theta_max 51.41
_exptl_absorpt_coefficient_mu 0.668
_exptl_absorpt_correction_type none
_exptl_crystal_colour Colourless
_exptl_crystal_density_diffrn 1.221
_exptl_crystal_density_meas 1.221
_exptl_crystal_description Needle
_exptl_crystal_size_max 1.2
_exptl_crystal_size_mid 0.15
_exptl_crystal_size_min 0.1
_refine_diff_density_max 0.24
_refine_diff_density_min -0.27
_refine_ls_extinction_method None
_refine_ls_goodness_of_fit_obs 1.160
_refine_ls_hydrogen_treatment noref
_refine_ls_number_parameters 201
_refine_ls_number_reflns 1403
_refine_ls_R_factor_obs 0.061
_refine_ls_shift/esd_max 0.0250
_refine_ls_shift/esd_mean 0.0063
_refine_ls_structure_factor_coef F
_refine_ls_weighting_scheme 'Count statistics'
_refine_ls_wR_factor_obs 0.075
_reflns_number_observed 1403
_reflns_number_total 1454
_reflns_observed_criterion refl_observed_if_I_>_1.50_sigma(I)
_cod_data_source_file a905566e.txt
_cod_data_source_block AI1-re
_cod_depositor_comments
;
The following automatic conversions were performed:
'_symmetry_cell_setting' value 'Monoclinic' changed to 'monoclinic'
according to '/home/saulius/struct/CIF-dictionaries/cif_core.dic'
dictionary named 'cif_core.dic' version 2.4.1 from 2010-06-29.

Automatic conversion script
Id: cif_fix_enum 1527 2010-12-29 10:47:43Z saulius 

The following automatic conversions were performed:

'_atom_site_thermal_displace_type' tag value 'Uij' was replaced with
'Uani' value 22 times.

Automatic conversion script
Id: cif_fix_values 1646 2011-03-28 12:23:43Z adriana 
;
_cod_original_sg_symbol_H-M 'P 21          '
_cod_database_code 7203863

loop_
_symmetry_equiv_pos_as_xyz
+X,+Y,+Z
-X,+Y+0.5,-Z

loop_
_atom_site_aniso_label
_atom_site_aniso_U_11
_atom_site_aniso_U_22
_atom_site_aniso_U_33
_atom_site_aniso_U_12
_atom_site_aniso_U_13
_atom_site_aniso_U_23
O1 0.0425(6) 0.0545(8) 0.0611(7) 0.0048(6) -.0041(5) -.0086(6)
O15 0.0424(6) 0.0580(8) 0.0469(6) 0.0041(6) -.0050(5) -.0057(6)
O3 0.0587(8) 0.0523(9) 0.0777(9) -.0136(7) -.0059(7) 0.0069(7)
N12 0.0406(6) 0.0456(8) 0.0431(6) -.0044(6) 0.0032(5) 0.0020(7)
C2 0.0375(8) 0.0520(12) 0.0563(9) -.0034(8) 0.0106(7) -.0013(9)
C4 0.0434(8) 0.0508(12) 0.0603(9) -.0039(8) 0.0076(7) -.0041(9)
C5 0.070(1) 0.092(2) 0.052(1) -0.020(1) 0.001(1) -0.003(1)
C6 0.0372(8) 0.0613(12) 0.0530(9) -.0149(9) -.0047(7) 0.0066(9)
C7 0.053(1) 0.080(2) 0.074(1) -0.014(1) 0.015(1) -0.005(1)
C8 0.054(1) 0.126(3) 0.074(1) -0.012(2) 0.015(1) -0.003(2)
C9 0.057(1) 0.147(3) 0.073(1) -0.031(2) 0.007(1) 0.018(2)
C10 0.081(2) 0.111(3) 0.110(2) -0.058(2) 0.003(2) 0.029(2)
C11 0.068(1) 0.076(2) 0.086(1) -0.031(1) 0.003(1) 0.011(1)
C13 0.0436(8) 0.0445(10) 0.0466(8) 0.0045(8) 0.0060(6) -.0036(8)
C14 0.0406(8) 0.0499(11) 0.0453(8) 0.0001(8) 0.0049(6) -.0032(8)
C16 0.0540(9) 0.0548(12) 0.0591(10) -.0088(9) 0.0110(8) 0.0036(9)
C17 0.0471(9) 0.0727(14) 0.0479(8) 0.0044(10) 0.0146(7) 0.0105(10)
C18 0.073(1) 0.096(2) 0.064(1) 0.013(1) 0.023(1) 0.029(1)
C19 0.073(1) 0.146(3) 0.050(1) 0.018(2) 0.012(1) 0.027(2)
C20 0.059(1) 0.152(3) 0.049(1) -0.001(2) 0.000(1) 0.001(2)
C21 0.0543(9) 0.0985(19) 0.0485(9) -.0066(12) 0.0041(7) -.0091(11)
C22 0.0406(8) 0.0664(13) 0.0422(8) 0.0025(8) 0.0075(6) -.0023(8)

loop_
_atom_site_label
_atom_site_fract_x
_atom_site_fract_y
_atom_site_fract_z
_atom_site_U_iso_or_equiv
_atom_site_occupancy
_atom_site_thermal_displace_type
O1 -0.71780(9) 0.01690 -0.61464(11) 0.0547(7) 1.000 Uani
O15 -0.43616(10) -0.24179(33) -0.53230(10) 0.0510(7) 1.000 Uani
O3 -0.79557(12) 0.30605(34) -0.71253(14) 0.0657(8) 1.000 Uani
N12 -0.64514(10) -0.39214(35) -0.62734(11) 0.0443(7) 1.000 Uani
C2 -0.79086(13) 0.11078(41) -0.69788(16) 0.0494(9) 1.000 Uani
C4 -0.88123(14) -0.02153(40) -0.78336(17) 0.0527(9) 1.000 Uani
C5 -0.92480(18) 0.08286(54) -0.91053(17) 0.073(1) 1.000 Uani
C6 -0.97798(13) -0.06445(42) -0.71781(17) 0.0524(9) 1.000 Uani
C7 -1.02356(17) 0.09614(48) -0.65945(20) 0.070(1) 1.000 Uani
C8 -1.11246(19) 0.05459(64) -0.60059(22) 0.086(2) 1.000 Uani
C9 -1.1580(2) -0.1392(7) -0.6034(2) 0.094(2) 1.000 Uani
C10 -1.1154(3) -0.3009(7) -0.6632(3) 0.104(2) 1.000 Uani
C11 -1.0250(2) -0.2623(5) -0.7208(2) 0.079(1) 1.000 Uani
C13 -0.56278(12) -0.41903(37) -0.71116(14) 0.0460(8) 1.000 Uani
C14 -0.45712(13) -0.28053(41) -0.66378(14) 0.0463(8) 1.000 Uani
C16 -0.47937(15) -0.07621(43) -0.73829(17) 0.057(1) 1.000 Uani
C17 -0.56249(15) -0.14098(44) -0.85657(17) 0.056(1) 1.000 Uani
C18 -0.59409(19) -0.03440(54) -0.97062(20) 0.079(1) 1.000 Uani
C19 -0.6747(2) -0.1271(7) -1.0652(2) 0.091(2) 1.000 Uani
C20 -0.72233(18) -0.31869(69) -1.04968(19) 0.089(2) 1.000 Uani
C21 -0.69102(16) -0.42591(52) -0.93668(16) 0.069(1) 1.000 Uani
C22 -0.61008(13) -0.33520(41) -0.84070(15) 0.0505(9) 1.000 Uani
H15 -0.3854(17) -0.3247(36) -0.4977(17) 0.049 1.000 Uiso
H4 -0.84693 -0.15323 -0.79836 0.052 1.000 Uiso
H5A -0.98000 -0.00364 -0.96473 0.071 1.000 Uiso
H5B -0.86350 0.11096 -0.95113 0.071 1.000 Uiso
H5C -0.95910 0.21456 -0.89553 0.071 1.000 Uiso
H11 -0.99611 -0.37431 -0.76437 0.076 1.000 Uiso
H10 -1.14713 -0.43997 -0.66259 0.101 1.000 Uiso
H9 -1.22125 -0.16172 -0.56500 0.092 1.000 Uiso
H8 -1.14206 0.16839 -0.55909 0.085 1.000 Uiso
H7 -0.99156 0.23544 -0.65785 0.069 1.000 Uiso
H12A -0.71014 -0.48054 -0.65564 0.043 1.000 Uiso
H12B -0.66844 -0.24674 -0.63004 0.043 1.000 Uiso
H12C -0.60964 -0.42864 -0.54214 0.043 1.000 Uiso
H13 -0.53948 -0.56453 -0.70846 0.045 1.000 Uiso
H14 -0.39242 -0.34713 -0.68458 0.045 1.000 Uiso
H16A -0.41137 -0.01931 -0.75679 0.056 1.000 Uiso
H16B -0.51227 0.02759 -0.69269 0.056 1.000 Uiso
H18 -0.56069 0.09960 -0.98262 0.078 1.000 Uiso
H19 -0.69805 -0.05675 -1.14492 0.090 1.000 Uiso
H20 -0.77823 -0.37819 -1.11718 0.087 1.000 Uiso
H21 -0.72282 -0.56101 -0.92378 0.067 1.000 Uiso

loop_
_geom_angle_atom_site_label_1
_geom_angle_atom_site_label_2
_geom_angle_atom_site_label_3
_geom_angle
_geom_angle_site_symmetry_1
_geom_angle_site_symmetry_2
_geom_angle_site_symmetry_3
_geom_angle_publ_flag
O1 C2 O3 124.2(2) . . . yes
O1 C2 C4 118.4(3) . . . yes
O3 C2 C4 117.4(2) . . . yes
C2 C4 C5 112.2(3) . . . yes
C2 C4 C6 109.6(2) . . . yes
C5 C4 C6 110.7(2) . . . yes
C4 C6 C7 120.9(3) . . . yes
C4 C6 C11 120.6(3) . . . yes
C7 C6 C11 118.4(2) . . . yes
C6 C7 C8 120.2(3) . . . yes
C7 C8 C9 121.2(3) . . . yes
C8 C9 C10 119.6(3) . . . yes
C9 C10 C11 119.8(4) . . . yes
C6 C11 C10 120.7(3) . . . yes
N12 C13 C14 110.3(2) . . . yes
N12 C13 C22 111.3(2) . . . yes
C14 C13 C22 103.4(2) . . . yes
O15 C14 C13 112.7(2) . . . yes
O15 C14 C16 111.3(2) . . . yes
C13 C14 C16 105.5(2) . . . yes
C14 C16 C17 103.4(2) . . . yes
C16 C17 C18 129.2(3) . . . yes
C16 C17 C22 110.7(2) . . . yes
C18 C17 C22 120.1(2) . . . yes
C17 C18 C19 118.0(3) . . . yes
C18 C19 C20 122.1(3) . . . yes
C19 C20 C21 120.2(3) . . . yes
C20 C21 C22 118.5(3) . . . yes
C13 C22 C17 110.3(2) . . . yes
C13 C22 C21 128.5(3) . . . yes
C17 C22 C21 121.1(2) . . . yes
C14 O15 H15 107.3(14) . . . yes
C13 N12 H12A 110.3(2) . . . yes
C13 N12 H12B 108.7(2) . . . yes
C13 N12 H12C 110.0(2) . . . yes
H12A N12 H12B 109.4(2) . . . yes
H12A N12 H12C 109.4(2) . . . yes
H12B N12 H12C 109.0(2) . . . yes
C2 C4 H4 107.4(2) . . . yes
C5 C4 H4 107.4(2) . . . yes
C6 C4 H4 109.4(3) . . . yes
C4 C5 H5A 111.6(3) . . . yes
C4 C5 H5B 110.5(2) . . . yes
C4 C5 H5C 107.4(2) . . . yes
H5A C5 H5B 109.1(3) . . . yes
H5A C5 H5C 109.2(3) . . . yes
H5B C5 H5C 109.0(4) . . . yes
C6 C7 H7 118.9(2) . . . yes
C8 C7 H7 120.9(3) . . . yes
C7 C8 H8 118.8(4) . . . yes
C9 C8 H8 120.0(3) . . . yes
C8 C9 H9 119.3(4) . . . yes
C10 C9 H9 121.0(5) . . . yes
C9 C10 H10 119.1(4) . . . yes
C11 C10 H10 121.1(4) . . . yes
C6 C11 H11 119.3(3) . . . yes
C10 C11 H11 120.0(4) . . . yes
N12 C13 H13 108.7(2) . . . yes
C14 C13 H13 108.4(2) . . . yes
C22 C13 H13 114.6(2) . . . yes
O15 C14 H14 109.8(2) . . . yes
C13 C14 H14 109.5(3) . . . yes
C16 C14 H14 107.8(2) . . . yes
C14 C16 H16A 111.8(2) . . . yes
C14 C16 H16B 110.5(2) . . . yes
C17 C16 H16A 111.5(2) . . . yes
C17 C16 H16B 110.6(2) . . . yes
H16A C16 H16B 109.0(3) . . . yes
C17 C18 H18 120.5(3) . . . yes
C19 C18 H18 121.5(3) . . . yes
C18 C19 H19 119.7(4) . . . yes
C20 C19 H19 118.3(3) . . . yes
C19 C20 H20 119.9(3) . . . yes
C21 C20 H20 119.9(4) . . . yes
C20 C21 H21 121.7(3) . . . yes
C22 C21 H21 119.8(3) . . . yes

loop_
_geom_bond_atom_site_label_1
_geom_bond_atom_site_label_2
_geom_bond_distance
_geom_bond_site_symmetry_1
_geom_bond_site_symmetry_2
_geom_bond_publ_flag
O1 C2 1.267(3) . . yes
O15 C14 1.418(2) . . yes
O3 C2 1.244(4) . . yes
N12 C13 1.503(2) . . yes
C2 C4 1.522(3) . . yes
C4 C5 1.519(3) . . yes
C4 C6 1.525(3) . . yes
C6 C7 1.376(4) . . yes
C6 C11 1.372(5) . . yes
C7 C8 1.394(4) . . yes
C8 C9 1.341(6) . . yes
C9 C10 1.372(6) . . yes
C10 C11 1.398(4) . . yes
C13 C14 1.543(3) . . yes
C13 C22 1.497(3) . . yes
C14 C16 1.517(4) . . yes
C16 C17 1.506(3) . . yes
C17 C18 1.390(4) . . yes
C17 C22 1.383(4) . . yes
C18 C19 1.384(4) . . yes
C19 C20 1.367(6) . . yes
C20 C21 1.382(4) . . yes
C21 C22 1.390(3) . . yes
O15 H15 0.83(3) . . yes
N12 H12A 0.960(2) . . yes
N12 H12B 0.960(3) . . yes
N12 H12C 0.961(2) . . yes
C4 H4 0.960(3) . . yes
C5 H5A 0.960(3) . . yes
C5 H5B 0.961(3) . . yes
C5 H5C 0.960(4) . . yes
C7 H7 0.961(3) . . yes
C8 H8 0.960(4) . . yes
C9 H9 0.960(3) . . yes
C10 H10 0.960(4) . . yes
C11 H11 0.960(3) . . yes
C13 H13 0.960(3) . . yes
C14 H14 0.960(2) . . yes
C16 H16A 0.960(2) . . yes
C16 H16B 0.960(3) . . yes
C18 H18 0.960(4) . . yes
C19 H19 0.960(3) . . yes
C20 H20 0.960(3) . . yes
C21 H21 0.960(4) . . yes

loop_
_cod_related_entry_id
_cod_related_entry_database
_cod_related_entry_code
1 ChemSpider 30653683
